data_4319350
loop_
_publ_author_name
'Xuean Chen'
'Xiaoying Huang'
'Jing Li'

_publ_contact_author_email jingli@crab.rutgers.edu
_publ_section_title
;
 Rb~4~Hg~5~(Te~2~)~2~(Te~3~)~2~Te~3,
 [Zn(en)~3~]~4~In~16~(Te~2~)~4~(Te~3~)Te~22~, and K~2~Cu~2~(Te~2~)(Te~3~):
 Novel Metal Polytellurides with Unusual Metal-Tellurium Coordination
;
_journal_name_full 'Inorganic Chemistry'
_journal_page_first 1341
_journal_page_last 1346
_journal_paper_doi 10.1021/ic000648c
_journal_volume 40
_journal_year 2001
_chemical_formula_moiety K2Cu2Te5
_chemical_formula_sum 'Cu2 K2 Te5'
_chemical_formula_weight 843.28
_chemical_name_systematic
; 
 ? 
;
_space_group_IT_number 63
_symmetry_cell_setting orthorhombic
_symmetry_space_group_name_Hall '-C 2c 2'
_symmetry_space_group_name_H-M 'C m c m'
_atom_sites_solution_hydrogens none
_atom_sites_solution_primary direct
_atom_sites_solution_secondary difmap
_audit_creation_method SHELXL-97
_cell_angle_alpha 90.00
_cell_angle_beta 90.00
_cell_angle_gamma 90.00
_cell_formula_units_Z 4
_cell_length_a 11.386(2)
_cell_length_b 7.756(2)
_cell_length_c 11.985(2)
_cell_measurement_reflns_used 25
_cell_measurement_temperature 293(2)
_cell_measurement_theta_max 19.29
_cell_measurement_theta_min 9.70
_cell_volume 1058.4(4)
_computing_cell_refinement CAD4/PC
_computing_data_collection CAD4/PC
_computing_data_reduction XCAD4/PC
_computing_molecular_graphics 'SCHAKAL 92'
_computing_publication_material 'WORD 7.0 Windows'
_computing_structure_refinement 'SHELXL-97 (Sheldrick, 1997)'
_computing_structure_solution 'SHELXS-97 (Sheldrick, 1990)'
_diffrn_ambient_temperature 293(2)
_diffrn_measured_fraction_theta_full 0.473
_diffrn_measured_fraction_theta_max 0.473
_diffrn_measurement_device_type 'Enraf-Nonius CAD4'
_diffrn_measurement_method \w/2\q
_diffrn_radiation_monochromator graphite
_diffrn_radiation_source 'fine-focus sealed tube'
_diffrn_radiation_type MoK\a
_diffrn_radiation_wavelength 0.71073
_diffrn_reflns_av_R_equivalents 0.0000
_diffrn_reflns_av_sigmaI/netI 0.0468
_diffrn_reflns_limit_h_max 16
_diffrn_reflns_limit_h_min 0
_diffrn_reflns_limit_k_max 10
_diffrn_reflns_limit_k_min 0
_diffrn_reflns_limit_l_max 0
_diffrn_reflns_limit_l_min -16
_diffrn_reflns_number 846
_diffrn_reflns_theta_full 29.99
_diffrn_reflns_theta_max 29.99
_diffrn_reflns_theta_min 3.18
_diffrn_standards_decay_% +-2.3
_diffrn_standards_interval_count 150
_diffrn_standards_interval_time 7200
_diffrn_standards_number 3
_exptl_absorpt_coefficient_mu 18.239
_exptl_absorpt_correction_T_max 0.9997
_exptl_absorpt_correction_T_min 0.7987
_exptl_absorpt_correction_type 'empirical psi scans'
_exptl_crystal_colour black
_exptl_crystal_density_diffrn 5.292
_exptl_crystal_density_method 'not measured'
_exptl_crystal_description block-like
_exptl_crystal_F_000 1424
_exptl_crystal_size_max 0.05
_exptl_crystal_size_mid 0.05
_exptl_crystal_size_min 0.05
_refine_diff_density_max 1.649
_refine_diff_density_min -1.439
_refine_diff_density_rms 0.345
_refine_ls_extinction_coef 0.00291(13)
_refine_ls_extinction_expression Fc^*^=kFc[1+0.001xFc^2^\l^3^/sin(2\q)]^-1/4^
_refine_ls_extinction_method SHELXL
_refine_ls_goodness_of_fit_ref 1.134
_refine_ls_hydrogen_treatment none
_refine_ls_matrix_type full
_refine_ls_number_parameters 29
_refine_ls_number_reflns 675
_refine_ls_number_restraints 0
_refine_ls_restrained_S_all 1.134
_refine_ls_R_factor_all 0.0546
_refine_ls_R_factor_gt 0.0317
_refine_ls_shift/su_max 0.001
_refine_ls_shift/su_mean 0.000
_refine_ls_structure_factor_coef Fsqd
_refine_ls_weighting_details 'w=1/[\s^2^(Fo^2^)+(0.0220P)^2^+0.0000P] where P=(Fo^2^+2Fc^2^)/3'
_refine_ls_weighting_scheme calc
_refine_ls_wR_factor_gt 0.0640
_refine_ls_wR_factor_ref 0.0686
_reflns_number_gt 675
_reflns_number_total 846
_reflns_threshold_expression >2sigma(I)
_cod_data_source_file ic000648c_3.cif
_cod_data_source_block CompoundIII(zc6-251c)
_cod_depositor_comments
;
The following automatic conversions were performed:

'_refine_ls_weighting_scheme' value 'calc
w=1/[\s^2^(Fo^2^)+(0.0220P)^2^+0.0000P] where P=(Fo^2^+2Fc^2^)/3' was
changed to 'calc'. New tag '_refine_ls_weighting_details' was
created. The value of the new tag was set to
'w=1/[\s^2^(Fo^2^)+(0.0220P)^2^+0.0000P] where P=(Fo^2^+2Fc^2^)/3'.

Automatic conversion script
Id: cif_fix_values 3143 2015-03-26 13:38:13Z robertas 
;
_cod_database_code 4319350

loop_
_symmetry_equiv_pos_as_xyz
'x, y, z'
'-x, -y, z+1/2'
'-x, y, -z+1/2'
'x, -y, -z'
'x+1/2, y+1/2, z'
'-x+1/2, -y+1/2, z+1/2'
'-x+1/2, y+1/2, -z+1/2'
'x+1/2, -y+1/2, -z'
'-x, -y, -z'
'x, y, -z-1/2'
'x, -y, z-1/2'
'-x, y, z'
'-x+1/2, -y+1/2, -z'
'x+1/2, y+1/2, -z-1/2'
'x+1/2, -y+1/2, z-1/2'
'-x+1/2, y+1/2, z'

loop_
_atom_site_label
_atom_site_type_symbol
_atom_site_fract_x
_atom_site_fract_y
_atom_site_fract_z
_atom_site_U_iso_or_equiv
_atom_site_adp_type
_atom_site_occupancy
_atom_site_calc_flag
_atom_site_refinement_flags
_atom_site_disorder_assembly
_atom_site_disorder_group
Cu Cu 0.38695(12) 0.07122(16) 0.7500 0.0220(3) Uani 1 d S . .
Te1 Te 0.5000 0.15142(8) 0.56345(5) 0.01566(17) Uani 1 d S . .
Te2 Te 0.19123(6) 0.25728(8) 0.7500 0.02048(19) Uani 1 d S . .
Te3 Te 0.0000 0.03424(11) 0.7500 0.0203(2) Uani 1 d S . .
K K 0.2033(2) 0.0000 0.5000 0.0255(5) Uani 1 d S . .

loop_
_atom_site_aniso_label
_atom_site_aniso_U_11
_atom_site_aniso_U_22
_atom_site_aniso_U_33
_atom_site_aniso_U_23
_atom_site_aniso_U_13
_atom_site_aniso_U_12
Cu 0.0193(6) 0.0217(6) 0.0248(6) 0.000 0.000 -0.0006(5)
Te1 0.0141(3) 0.0173(3) 0.0155(3) 0.0006(2) 0.000 0.000
Te2 0.0129(3) 0.0183(3) 0.0302(4) 0.000 0.000 0.0027(2)
Te3 0.0203(5) 0.0172(4) 0.0233(5) 0.000 0.000 0.000
K 0.0249(11) 0.0275(11) 0.0240(11) -0.0021(9) 0.000 0.000

loop_
_atom_type_symbol
_atom_type_description
_atom_type_scat_dispersion_real
_atom_type_scat_dispersion_imag
_atom_type_scat_source
K K 0.2009 0.2494 'International Tables Vol C Tables 4.2.6.8 and 6.1.1.4'
Cu Cu 0.3201 1.2651 'International Tables Vol C Tables 4.2.6.8 and 6.1.1.4'
Te Te -0.5308 1.6751 'International Tables Vol C Tables 4.2.6.8 and 6.1.1.4'

loop_
_geom_angle_atom_site_label_1
_geom_angle_atom_site_label_2
_geom_angle_atom_site_label_3
_geom_angle
_geom_angle_site_symmetry_1
_geom_angle_site_symmetry_3
_geom_angle_publ_flag
Cu Cu Te2 110.08(3) 3_656 7_546 ?
Cu Cu Te1 60.99(3) 3_656 10_557 ?
Te2 Cu Te1 112.75(3) 7_546 10_557 ?
Cu Cu Te1 60.99(3) 3_656 . ?
Te2 Cu Te1 112.75(3) 7_546 . ?
Te1 Cu Te1 114.81(5) 10_557 . ?
Cu Cu Te2 147.07(3) 3_656 . ?
Te2 Cu Te2 102.84(5) 7_546 . ?
Te1 Cu Te2 106.24(3) 10_557 . ?
Te1 Cu Te2 106.24(3) . . ?
Cu Cu K 124.46(4) 3_656 . ?
Te2 Cu K 70.45(2) 7_546 . ?
Te1 Cu K 173.04(5) 10_557 . ?
Te1 Cu K 68.06(3) . . ?
Te2 Cu K 66.81(3) . . ?
Cu Cu K 124.46(4) 3_656 10_557 ?
Te2 Cu K 70.45(2) 7_546 10_557 ?
Te1 Cu K 68.06(3) 10_557 10_557 ?
Te1 Cu K 173.04(5) . 10_557 ?
Te2 Cu K 66.81(3) . 10_557 ?
K Cu K 108.35(7) . 10_557 ?
Cu Te1 Cu 58.03(5) 3_656 . ?
Cu Te1 Te1 105.14(4) 3_656 9_656 ?
Cu Te1 Te1 105.14(4) . 9_656 ?
Cu Te1 K 92.39(4) 3_656 5 ?
Cu Te1 K 131.20(3) . 5 ?
Te1 Te1 K 120.66(3) 9_656 5 ?
Cu Te1 K 131.20(3) 3_656 13_556 ?
Cu Te1 K 92.39(4) . 13_556 ?
Te1 Te1 K 120.66(3) 9_656 13_556 ?
K Te1 K 78.99(6) 5 13_556 ?
Cu Te1 K 123.23(3) 3_656 . ?
Cu Te1 K 69.62(3) . . ?
Te1 Te1 K 67.503(18) 9_656 . ?
K Te1 K 141.51(3) 5 . ?
K Te1 K 66.89(2) 13_556 . ?
Cu Te1 K 69.62(3) 3_656 9_656 ?
Cu Te1 K 123.23(3) . 9_656 ?
Te1 Te1 K 67.503(18) 9_656 9_656 ?
K Te1 K 66.89(2) 5 9_656 ?
K Te1 K 141.51(3) 13_556 9_656 ?
K Te1 K 135.01(4) . 9_656 ?
Cu Te2 Cu 143.01(4) 7_556 . ?
Cu Te2 Te3 108.39(4) 7_556 . ?
Cu Te2 Te3 108.61(4) . . ?
Cu Te2 K 122.23(2) 7_556 . ?
Cu Te2 K 70.54(4) . . ?
Te3 Te2 K 71.65(4) . . ?
Cu Te2 K 122.23(2) 7_556 10_557 ?
Cu Te2 K 70.54(4) . 10_557 ?
Te3 Te2 K 71.65(4) . 10_557 ?
K Te2 K 112.55(2) . 10_557 ?
Cu Te2 K 68.73(3) 7_556 6 ?
Cu Te2 K 90.23(4) . 6 ?
Te3 Te2 K 124.40(3) . 6 ?
K Te2 K 159.02(2) . 6 ?
K Te2 K 66.42(2) 10_557 6 ?
Cu Te2 K 68.73(3) 7_556 13_556 ?
Cu Te2 K 90.23(4) . 13_556 ?
Te3 Te2 K 124.40(3) . 13_556 ?
K Te2 K 66.42(2) . 13_556 ?
K Te2 K 159.02(2) 10_557 13_556 ?
K Te2 K 106.61(4) 6 13_556 ?
Te2 Te3 Te2 103.06(4) . 3_556 ?
Te2 Te3 K 121.40(3) . 9_556 ?
Te2 Te3 K 64.28(2) 3_556 9_556 ?
Te2 Te3 K 64.28(2) . 10_557 ?
Te2 Te3 K 121.40(3) 3_556 10_557 ?
K Te3 K 171.98(3) 9_556 10_557 ?
Te2 Te3 K 121.40(3) . 2 ?
Te2 Te3 K 64.28(2) 3_556 2 ?
K Te3 K 104.26(6) 9_556 2 ?
K Te3 K 75.16(6) 10_557 2 ?
Te2 Te3 K 64.28(2) . . ?
Te2 Te3 K 121.40(3) 3_556 . ?
K Te3 K 75.16(6) 9_556 . ?
K Te3 K 104.26(6) 10_557 . ?
K Te3 K 171.98(3) 2 . ?
Te2 K Te2 175.63(8) 11 . ?
Te2 K Te1 74.82(3) 11 5_445 ?
Te2 K Te1 102.33(4) . 5_445 ?
Te2 K Te1 102.33(4) 11 13_556 ?
Te2 K Te1 74.82(3) . 13_556 ?
Te1 K Te1 101.01(6) 5_445 13_556 ?
Te2 K Te1 112.71(5) 11 . ?
Te2 K Te1 71.60(3) . . ?
Te1 K Te1 141.51(3) 5_445 . ?
Te1 K Te1 113.11(2) 13_556 . ?
Te2 K Te1 71.60(3) 11 9_656 ?
Te2 K Te1 112.71(5) . 9_656 ?
Te1 K Te1 113.11(2) 5_445 9_656 ?
Te1 K Te1 141.51(3) 13_556 9_656 ?
Te1 K Te1 44.99(4) . 9_656 ?
Te2 K Cu 141.14(6) 11 . ?
Te2 K Cu 42.64(2) . . ?
Te1 K Cu 107.55(2) 5_445 . ?
Te1 K Cu 114.73(2) 13_556 . ?
Te1 K Cu 42.32(3) . . ?
Te1 K Cu 72.17(5) 9_656 . ?
Te2 K Cu 42.64(2) 11 11 ?
Te2 K Cu 141.14(6) . 11 ?
Te1 K Cu 114.73(2) 5_445 11 ?
Te1 K Cu 107.55(2) 13_556 11 ?
Te1 K Cu 72.17(5) . 11 ?
Te1 K Cu 42.32(3) 9_656 11 ?
Cu K Cu 111.07(7) . 11 ?
Te2 K Te2 113.58(2) 11 7_546 ?
Te2 K Te2 67.940(18) . 7_546 ?
Te1 K Te2 70.284(17) 5_445 7_546 ?
Te1 K Te2 138.26(3) 13_556 7_546 ?
Te1 K Te2 72.43(4) . 7_546 ?
Te1 K Te2 73.02(4) 9_656 7_546 ?
Cu K Te2 40.83(3) . 7_546 ?
Cu K Te2 113.14(5) 11 7_546 ?
Te2 K Te2 67.940(18) 11 13_556 ?
Te2 K Te2 113.58(2) . 13_556 ?
Te1 K Te2 138.26(3) 5_445 13_556 ?
Te1 K Te2 70.284(17) 13_556 13_556 ?
Te1 K Te2 73.02(4) . 13_556 ?
Te1 K Te2 72.43(4) 9_656 13_556 ?
Cu K Te2 113.14(5) . 13_556 ?
Cu K Te2 40.83(3) 11 13_556 ?
Te2 K Te2 142.51(7) 7_546 13_556 ?
Te2 K Te3 44.064(19) 11 9_556 ?
Te2 K Te3 132.23(6) . 9_556 ?
Te1 K Te3 74.04(4) 5_445 9_556 ?
Te1 K Te3 59.94(3) 13_556 9_556 ?
Te1 K Te3 138.60(3) . 9_556 ?
Te1 K Te3 112.14(2) 9_656 9_556 ?
Cu K Te3 174.65(4) . 9_556 ?
Cu K Te3 72.22(2) 11 9_556 ?
Te2 K Te3 142.54(3) 7_546 9_556 ?
Te2 K Te3 66.313(17) 13_556 9_556 ?
Te2 K Te3 132.23(6) 11 . ?
Te2 K Te3 44.064(19) . . ?
Te1 K Te3 59.94(3) 5_445 . ?
Te1 K Te3 74.04(4) 13_556 . ?
Te1 K Te3 112.14(2) . . ?
Te1 K Te3 138.60(3) 9_656 . ?
Cu K Te3 72.22(2) . . ?
Cu K Te3 174.65(4) 11 . ?
Te2 K Te3 66.313(17) 7_546 . ?
Te2 K Te3 142.54(3) 13_556 . ?
Te3 K Te3 104.84(6) 9_556 . ?

loop_
_geom_bond_atom_site_label_1
_geom_bond_atom_site_label_2
_geom_bond_distance
_geom_bond_site_symmetry_2
_geom_bond_publ_flag
Cu Cu 2.574(3) 3_656 ?
Cu Te2 2.5925(15) 7_546 ?
Cu Te1 2.6538(9) 10_557 ?
Cu Te1 2.6538(9) . ?
Cu Te2 2.6549(15) . ?
Cu K 3.6953(16) . ?
Cu K 3.6953(16) 10_557 ?
Te1 Cu 2.6538(9) 3_656 ?
Te1 Te1 2.7983(13) 9_656 ?
Te1 K 3.6394(17) 5 ?
Te1 K 3.6394(17) 13_556 ?
Te1 K 3.657(2) . ?
Te1 K 3.657(2) 9_656 ?
Te2 Cu 2.5925(15) 7_556 ?
Te2 Te3 2.7809(10) . ?
Te2 K 3.6025(6) . ?
Te2 K 3.6025(6) 10_557 ?
Te2 K 3.7368(10) 6 ?
Te2 K 3.7368(10) 13_556 ?
Te3 Te2 2.7809(10) 3_556 ?
Te3 K 3.7955(15) 9_556 ?
Te3 K 3.7955(15) 10_557 ?
Te3 K 3.7955(15) 2 ?
Te3 K 3.7955(15) . ?
K Te2 3.6025(6) 11 ?
K Te1 3.6394(17) 5_445 ?
K Te1 3.6394(17) 13_556 ?
K Te1 3.657(2) 9_656 ?
K Cu 3.6953(16) 11 ?
K Te2 3.7368(10) 7_546 ?
K Te2 3.7368(10) 13_556 ?
K Te3 3.7955(15) 9_556 ?

loop_
_geom_torsion_atom_site_label_1
_geom_torsion_atom_site_label_2
_geom_torsion_atom_site_label_3
_geom_torsion_atom_site_label_4
_geom_torsion
_geom_torsion_site_symmetry_1
_geom_torsion_site_symmetry_2
_geom_torsion_site_symmetry_3
_geom_torsion_site_symmetry_4
_geom_torsion_publ_flag
Te2 Cu Te1 Cu -101.14(4) 7_546 . . 3_656 ?
Te1 Cu Te1 Cu 29.84(6) 10_557 . . 3_656 ?
Te2 Cu Te1 Cu 146.94(3) . . . 3_656 ?
K Cu Te1 Cu -157.07(2) . . . 3_656 ?
K Cu Te1 Cu 142.8(4) 10_557 . . 3_656 ?
Cu Cu Te1 Te1 98.63(3) 3_656 . . 9_656 ?
Te2 Cu Te1 Te1 -2.51(5) 7_546 . . 9_656 ?
Te1 Cu Te1 Te1 128.47(4) 10_557 . . 9_656 ?
Te2 Cu Te1 Te1 -114.43(4) . . . 9_656 ?
K Cu Te1 Te1 -58.44(2) . . . 9_656 ?
K Cu Te1 Te1 -118.6(4) 10_557 . . 9_656 ?
Cu Cu Te1 K -61.25(4) 3_656 . . 5 ?
Te2 Cu Te1 K -162.39(5) 7_546 . . 5 ?
Te1 Cu Te1 K -31.41(8) 10_557 . . 5 ?
Te2 Cu Te1 K 85.70(6) . . . 5 ?
K Cu Te1 K 141.68(6) . . . 5 ?
K Cu Te1 K 81.5(4) 10_557 . . 5 ?
Cu Cu Te1 K -138.68(3) 3_656 . . 13_556 ?
Te2 Cu Te1 K 120.18(5) 7_546 . . 13_556 ?
Te1 Cu Te1 K -108.84(5) 10_557 . . 13_556 ?
Te2 Cu Te1 K 8.26(4) . . . 13_556 ?
K Cu Te1 K 64.245(19) . . . 13_556 ?
K Cu Te1 K 4.1(4) 10_557 . . 13_556 ?
Cu Cu Te1 K 157.07(2) 3_656 . . . ?
Te2 Cu Te1 K 55.93(4) 7_546 . . . ?
Te1 Cu Te1 K -173.09(6) 10_557 . . . ?
Te2 Cu Te1 K -55.98(4) . . . . ?
K Cu Te1 K -60.1(4) 10_557 . . . ?
Cu Cu Te1 K 25.89(2) 3_656 . . 9_656 ?
Te2 Cu Te1 K -75.25(6) 7_546 . . 9_656 ?
Te1 Cu Te1 K 55.73(7) 10_557 . . 9_656 ?
Te2 Cu Te1 K 172.83(3) . . . 9_656 ?
K Cu Te1 K -131.19(4) . . . 9_656 ?
K Cu Te1 K 168.7(4) 10_557 . . 9_656 ?
Cu Cu Te2 Cu 0.0 3_656 . . 7_556 ?
Te2 Cu Te2 Cu 180.0 7_546 . . 7_556 ?
Te1 Cu Te2 Cu 61.34(3) 10_557 . . 7_556 ?
Te1 Cu Te2 Cu -61.34(3) . . . 7_556 ?
K Cu Te2 Cu -118.11(2) . . . 7_556 ?
K Cu Te2 Cu 118.11(2) 10_557 . . 7_556 ?
Cu Cu Te2 Te3 180.0 3_656 . . . ?
Te2 Cu Te2 Te3 0.0 7_546 . . . ?
Te1 Cu Te2 Te3 -118.66(3) 10_557 . . . ?
Te1 Cu Te2 Te3 118.66(3) . . . . ?
K Cu Te2 Te3 61.89(2) . . . . ?
K Cu Te2 Te3 -61.89(2) 10_557 . . . ?
Cu Cu Te2 K 118.11(2) 3_656 . . . ?
Te2 Cu Te2 K -61.89(2) 7_546 . . . ?
Te1 Cu Te2 K 179.45(5) 10_557 . . . ?
Te1 Cu Te2 K 56.76(4) . . . . ?
K Cu Te2 K -123.79(5) 10_557 . . . ?
Cu Cu Te2 K -118.11(2) 3_656 . . 10_557 ?
Te2 Cu Te2 K 61.89(2) 7_546 . . 10_557 ?
Te1 Cu Te2 K -56.76(4) 10_557 . . 10_557 ?
Te1 Cu Te2 K -179.45(5) . . . 10_557 ?
K Cu Te2 K 123.79(5) . . . 10_557 ?
Cu Cu Te2 K -53.305(19) 3_656 . . 6 ?
Te2 Cu Te2 K 126.695(19) 7_546 . . 6 ?
Te1 Cu Te2 K 8.04(4) 10_557 . . 6 ?
Te1 Cu Te2 K -114.65(4) . . . 6 ?
K Cu Te2 K -171.412(17) . . . 6 ?
K Cu Te2 K 64.80(4) 10_557 . . 6 ?
Cu Cu Te2 K 53.305(19) 3_656 . . 13_556 ?
Te2 Cu Te2 K -126.695(19) 7_546 . . 13_556 ?
Te1 Cu Te2 K 114.65(4) 10_557 . . 13_556 ?
Te1 Cu Te2 K -8.04(4) . . . 13_556 ?
K Cu Te2 K -64.80(4) . . . 13_556 ?
K Cu Te2 K 171.412(17) 10_557 . . 13_556 ?
Cu Te2 Te3 Te2 0.0 7_556 . . 3_556 ?
Cu Te2 Te3 Te2 180.0 . . . 3_556 ?
K Te2 Te3 Te2 -118.81(2) . . . 3_556 ?
K Te2 Te3 Te2 118.81(2) 10_557 . . 3_556 ?
K Te2 Te3 Te2 76.36(3) 6 . . 3_556 ?
K Te2 Te3 Te2 -76.36(3) 13_556 . . 3_556 ?
Cu Te2 Te3 K 67.65(3) 7_556 . . 9_556 ?
Cu Te2 Te3 K -112.35(3) . . . 9_556 ?
K Te2 Te3 K -51.16(5) . . . 9_556 ?
K Te2 Te3 K -173.54(2) 10_557 . . 9_556 ?
K Te2 Te3 K 144.01(5) 6 . . 9_556 ?
K Te2 Te3 K -8.72(4) 13_556 . . 9_556 ?
Cu Te2 Te3 K -118.81(2) 7_556 . . 10_557 ?
Cu Te2 Te3 K 61.19(2) . . . 10_557 ?
K Te2 Te3 K 122.38(5) . . . 10_557 ?
K Te2 Te3 K -42.44(5) 6 . . 10_557 ?
K Te2 Te3 K 164.83(3) 13_556 . . 10_557 ?
Cu Te2 Te3 K -67.65(3) 7_556 . . 2 ?
Cu Te2 Te3 K 112.35(3) . . . 2 ?
K Te2 Te3 K 173.54(2) . . . 2 ?
K Te2 Te3 K 51.16(5) 10_557 . . 2 ?
K Te2 Te3 K 8.72(4) 6 . . 2 ?
K Te2 Te3 K -144.01(5) 13_556 . . 2 ?
Cu Te2 Te3 K 118.81(2) 7_556 . . . ?
Cu Te2 Te3 K -61.19(2) . . . . ?
K Te2 Te3 K -122.38(5) 10_557 . . . ?
K Te2 Te3 K -164.83(3) 6 . . . ?
K Te2 Te3 K 42.44(5) 13_556 . . . ?
Cu Te2 K Te2 -67.53(5) 7_556 . . 11 ?
Cu Te2 K Te2 151.33(3) . . . 11 ?
Te3 Te2 K Te2 33.058(18) . . . 11 ?
K Te2 K Te2 93.27(6) 10_557 . . 11 ?
K Te2 K Te2 175.97(5) 6 . . 11 ?
K Te2 K Te2 -109.53(5) 13_556 . . 11 ?
Cu Te2 K Te1 -116.25(5) 7_556 . . 5_445 ?
Cu Te2 K Te1 102.61(4) . . . 5_445 ?
Te3 Te2 K Te1 -15.66(3) . . . 5_445 ?
K Te2 K Te1 44.56(9) 10_557 . . 5_445 ?
K Te2 K Te1 127.26(6) 6 . . 5_445 ?
K Te2 K Te1 -158.24(9) 13_556 . . 5_445 ?
Cu Te2 K Te1 -18.01(6) 7_556 . . 13_556 ?
Cu Te2 K Te1 -159.15(4) . . . 13_556 ?
Te3 Te2 K Te1 82.58(4) . . . 13_556 ?
K Te2 K Te1 142.80(4) 10_557 . . 13_556 ?
K Te2 K Te1 -134.51(5) 6 . . 13_556 ?
K Te2 K Te1 -60.01(3) 13_556 . . 13_556 ?
Cu Te2 K Te1 103.25(5) 7_556 . . . ?
Cu Te2 K Te1 -37.89(3) . . . . ?
Te3 Te2 K Te1 -156.16(2) . . . . ?
K Te2 K Te1 -95.95(6) 10_557 . . . ?
K Te2 K Te1 -13.25(4) 6 . . . ?
K Te2 K Te1 61.25(5) 13_556 . . . ?
Cu Te2 K Te1 121.96(4) 7_556 . . 9_656 ?
Cu Te2 K Te1 -19.19(3) . . . 9_656 ?
Te3 Te2 K Te1 -137.46(2) . . . 9_656 ?
K Te2 K Te1 -77.24(7) 10_557 . . 9_656 ?
K Te2 K Te1 5.46(5) 6 . . 9_656 ?
K Te2 K Te1 79.96(6) 13_556 . . 9_656 ?
Cu Te2 K Cu 141.14(5) 7_556 . . . ?
Te3 Te2 K Cu -118.27(4) . . . . ?
K Te2 K Cu -58.05(7) 10_557 . . . ?
K Te2 K Cu 24.64(5) 6 . . . ?
K Te2 K Cu 99.14(7) 13_556 . . . ?
Cu Te2 K Cu 81.26(10) 7_556 . . 11 ?
Cu Te2 K Cu -59.88(8) . . . 11 ?
Te3 Te2 K Cu -178.15(7) . . . 11 ?
K Te2 K Cu -117.93(3) 10_557 . . 11 ?
K Te2 K Cu -35.23(8) 6 . . 11 ?
K Te2 K Cu 39.27(3) 13_556 . . 11 ?
Cu Te2 K Te2 -178.79(5) 7_556 . . 7_546 ?
Cu Te2 K Te2 40.07(3) . . . 7_546 ?
Te3 Te2 K Te2 -78.20(3) . . . 7_546 ?
K Te2 K Te2 -17.98(8) 10_557 . . 7_546 ?
K Te2 K Te2 64.72(5) 6 . . 7_546 ?
K Te2 K Te2 139.22(8) 13_556 . . 7_546 ?
Cu Te2 K Te2 42.00(9) 7_556 . . 13_556 ?
Cu Te2 K Te2 -99.14(7) . . . 13_556 ?
Te3 Te2 K Te2 142.59(6) . . . 13_556 ?
K Te2 K Te2 -157.20(2) 10_557 . . 13_556 ?
K Te2 K Te2 -74.50(7) 6 . . 13_556 ?
K Te2 K Te2 0.0 13_556 . . 13_556 ?
Cu Te2 K Te3 -36.71(8) 7_556 . . 9_556 ?
Cu Te2 K Te3 -177.85(6) . . . 9_556 ?
Te3 Te2 K Te3 63.88(6) . . . 9_556 ?
K Te2 K Te3 124.09(2) 10_557 . . 9_556 ?
K Te2 K Te3 -153.21(6) 6 . . 9_556 ?
K Te2 K Te3 -78.71(2) 13_556 . . 9_556 ?
Cu Te2 K Te3 -100.59(5) 7_556 . . . ?
Cu Te2 K Te3 118.27(4) . . . . ?
K Te2 K Te3 60.22(7) 10_557 . . . ?
K Te2 K Te3 142.91(6) 6 . . . ?
K Te2 K Te3 -142.59(6) 13_556 . . . ?
Cu Te1 K Te2 -119.31(4) 3_656 . . 11 ?
Cu Te1 K Te2 -142.58(3) . . . 11 ?
Te1 Te1 K Te2 -25.50(3) 9_656 . . 11 ?
K Te1 K Te2 85.98(6) 5 . . 11 ?
K Te1 K Te2 115.478(15) 13_556 . . 11 ?
K Te1 K Te2 -25.50(3) 9_656 . . 11 ?
Cu Te1 K Te2 61.45(4) 3_656 . . . ?
Cu Te1 K Te2 38.17(3) . . . . ?
Te1 Te1 K Te2 155.26(3) 9_656 . . . ?
K Te1 K Te2 -93.26(5) 5 . . . ?
K Te1 K Te2 -63.76(2) 13_556 . . . ?
K Te1 K Te2 155.26(3) 9_656 . . . ?
Cu Te1 K Te1 -25.29(7) 3_656 . . 5_445 ?
Cu Te1 K Te1 -48.56(6) . . . 5_445 ?
Te1 Te1 K Te1 68.53(6) 9_656 . . 5_445 ?
K Te1 K Te1 180.0 5 . . 5_445 ?
K Te1 K Te1 -150.50(6) 13_556 . . 5_445 ?
K Te1 K Te1 68.53(6) 9_656 . . 5_445 ?
Cu Te1 K Te1 125.21(4) 3_656 . . 13_556 ?
Cu Te1 K Te1 101.94(4) . . . 13_556 ?
Te1 Te1 K Te1 -140.98(3) 9_656 . . 13_556 ?
K Te1 K Te1 -29.50(6) 5 . . 13_556 ?
K Te1 K Te1 0.0 13_556 . . 13_556 ?
K Te1 K Te1 -140.98(3) 9_656 . . 13_556 ?
Cu Te1 K Te1 -93.82(5) 3_656 . . 9_656 ?
Cu Te1 K Te1 -117.09(4) . . . 9_656 ?
K Te1 K Te1 111.48(6) 5 . . 9_656 ?
K Te1 K Te1 140.98(3) 13_556 . . 9_656 ?
K Te1 K Te1 0.0 9_656 . . 9_656 ?
Cu Te1 K Cu 23.27(3) 3_656 . . . ?
Te1 Te1 K Cu 117.09(4) 9_656 . . . ?
K Te1 K Cu -131.44(6) 5 . . . ?
K Te1 K Cu -101.94(4) 13_556 . . . ?
K Te1 K Cu 117.09(4) 9_656 . . . ?
Cu Te1 K Cu -132.84(3) 3_656 . . 11 ?
Cu Te1 K Cu -156.11(2) . . . 11 ?
Te1 Te1 K Cu -39.02(3) 9_656 . . 11 ?
K Te1 K Cu 72.45(6) 5 . . 11 ?
K Te1 K Cu 101.95(2) 13_556 . . 11 ?
K Te1 K Cu -39.02(3) 9_656 . . 11 ?
Cu Te1 K Te2 -10.50(4) 3_656 . . 7_546 ?
Cu Te1 K Te2 -33.78(3) . . . 7_546 ?
Te1 Te1 K Te2 83.31(3) 9_656 . . 7_546 ?
K Te1 K Te2 -165.21(4) 5 . . 7_546 ?
K Te1 K Te2 -135.71(3) 13_556 . . 7_546 ?
K Te1 K Te2 83.31(3) 9_656 . . 7_546 ?
Cu Te1 K Te2 -175.71(4) 3_656 . . 13_556 ?
Cu Te1 K Te2 161.02(4) . . . 13_556 ?
Te1 Te1 K Te2 -81.89(3) 9_656 . . 13_556 ?
K Te1 K Te2 29.58(5) 5 . . 13_556 ?
K Te1 K Te2 59.084(12) 13_556 . . 13_556 ?
K Te1 K Te2 -81.89(3) 9_656 . . 13_556 ?
Cu Te1 K Te3 -164.63(4) 3_656 . . 9_556 ?
Cu Te1 K Te3 172.10(5) . . . 9_556 ?
Te1 Te1 K Te3 -70.82(5) 9_656 . . 9_556 ?
K Te1 K Te3 40.66(8) 5 . . 9_556 ?
K Te1 K Te3 70.16(3) 13_556 . . 9_556 ?
K Te1 K Te3 -70.82(5) 9_656 . . 9_556 ?
Cu Te1 K Te3 43.78(5) 3_656 . . . ?
Cu Te1 K Te3 20.51(4) . . . . ?
Te1 Te1 K Te3 137.60(3) 9_656 . . . ?
K Te1 K Te3 -110.93(4) 5 . . . ?
K Te1 K Te3 -81.43(3) 13_556 . . . ?
K Te1 K Te3 137.60(3) 9_656 . . . ?
Cu Cu K Te2 38.90(7) 3_656 . . 11 ?
Te2 Cu K Te2 -62.53(6) 7_546 . . 11 ?
Te1 Cu K Te2 179.0(3) 10_557 . . 11 ?
Te1 Cu K Te2 63.30(7) . . . 11 ?
Te2 Cu K Te2 -176.66(6) . . . 11 ?
K Cu K Te2 -123.06(7) 10_557 . . 11 ?
Cu Cu K Te2 -144.44(3) 3_656 . . . ?
Te2 Cu K Te2 114.13(4) 7_546 . . . ?
Te1 Cu K Te2 -4.4(4) 10_557 . . . ?
Te1 Cu K Te2 -120.04(4) . . . . ?
K Cu K Te2 53.60(3) 10_557 . . . ?
Cu Cu K Te1 126.30(4) 3_656 . . 5_445 ?
Te2 Cu K Te1 24.87(4) 7_546 . . 5_445 ?
Te1 Cu K Te1 -93.6(4) 10_557 . . 5_445 ?
Te1 Cu K Te1 150.70(5) . . . 5_445 ?
Te2 Cu K Te1 -89.26(5) . . . 5_445 ?
K Cu K Te1 -35.66(6) 10_557 . . 5_445 ?
Cu Cu K Te1 -122.22(4) 3_656 . . 13_556 ?
Te2 Cu K Te1 136.35(6) 7_546 . . 13_556 ?
Te1 Cu K Te1 17.9(4) 10_557 . . 13_556 ?
Te1 Cu K Te1 -97.82(4) . . . 13_556 ?
Te2 Cu K Te1 22.22(4) . . . 13_556 ?
K Cu K Te1 75.82(4) 10_557 . . 13_556 ?
Cu Cu K Te1 -24.405(19) 3_656 . . . ?
Te2 Cu K Te1 -125.84(5) 7_546 . . . ?
Te1 Cu K Te1 115.7(4) 10_557 . . . ?
Te2 Cu K Te1 120.04(4) . . . . ?
K Cu K Te1 173.64(5) 10_557 . . . ?
Cu Cu K Te1 16.989(15) 3_656 . . 9_656 ?
Te2 Cu K Te1 -84.44(3) 7_546 . . 9_656 ?
Te1 Cu K Te1 157.1(4) 10_557 . . 9_656 ?
Te1 Cu K Te1 41.39(3) . . . 9_656 ?
Te2 Cu K Te1 161.43(3) . . . 9_656 ?
K Cu K Te1 -144.97(4) 10_557 . . 9_656 ?
Cu Cu K Cu 0.0 3_656 . . 11 ?
Te2 Cu K Cu -101.43(3) 7_546 . . 11 ?
Te1 Cu K Cu 140.1(4) 10_557 . . 11 ?
Te1 Cu K Cu 24.405(19) . . . 11 ?
Te2 Cu K Cu 144.44(3) . . . 11 ?
K Cu K Cu -161.96(4) 10_557 . . 11 ?
Cu Cu K Te2 101.43(3) 3_656 . . 7_546 ?
Te1 Cu K Te2 -118.5(4) 10_557 . . 7_546 ?
Te1 Cu K Te2 125.84(5) . . . 7_546 ?
Te2 Cu K Te2 -114.13(4) . . . 7_546 ?
K Cu K Te2 -60.53(4) 10_557 . . 7_546 ?
Cu Cu K Te2 -44.17(4) 3_656 . . 13_556 ?
Te2 Cu K Te2 -145.60(5) 7_546 . . 13_556 ?
Te1 Cu K Te2 95.9(4) 10_557 . . 13_556 ?
Te1 Cu K Te2 -19.77(4) . . . 13_556 ?
Te2 Cu K Te2 100.27(4) . . . 13_556 ?
K Cu K Te2 153.87(3) 10_557 . . 13_556 ?
Cu Cu K Te3 -127.1(5) 3_656 . . 9_556 ?
Te2 Cu K Te3 131.4(5) 7_546 . . 9_556 ?
Te1 Cu K Te3 12.9(8) 10_557 . . 9_556 ?
Te1 Cu K Te3 -102.7(5) . . . 9_556 ?
Te2 Cu K Te3 17.3(5) . . . 9_556 ?
K Cu K Te3 70.9(5) 10_557 . . 9_556 ?
Cu Cu K Te3 175.52(2) 3_656 . . . ?
Te2 Cu K Te3 74.09(3) 7_546 . . . ?
Te1 Cu K Te3 -44.4(4) 10_557 . . . ?
Te1 Cu K Te3 -160.07(3) . . . . ?
Te2 Cu K Te3 -40.04(3) . . . . ?
K Cu K Te3 13.57(3) 10_557 . . . ?
Te2 Te3 K Te2 -176.78(5) . . . 11 ?
Te2 Te3 K Te2 -86.79(5) 3_556 . . 11 ?
K Te3 K Te2 -40.24(5) 9_556 . . 11 ?
K Te3 K Te2 131.49(5) 10_557 . . 11 ?
K Te3 K Te2 46.67(4) 2 . . 11 ?
Te2 Te3 K Te2 90.00(5) 3_556 . . . ?
K Te3 K Te2 136.55(3) 9_556 . . . ?
K Te3 K Te2 -51.723(18) 10_557 . . . ?
K Te3 K Te2 -136.55(2) 2 . . . ?
Te2 Te3 K Te1 162.26(3) . . . 5_445 ?
Te2 Te3 K Te1 -107.74(3) 3_556 . . 5_445 ?
K Te3 K Te1 -61.19(2) 9_556 . . 5_445 ?
K Te3 K Te1 110.54(3) 10_557 . . 5_445 ?
K Te3 K Te1 25.716(17) 2 . . 5_445 ?
Te2 Te3 K Te1 -84.47(3) . . . 13_556 ?
Te2 Te3 K Te1 5.52(4) 3_556 . . 13_556 ?
K Te3 K Te1 52.07(2) 9_556 . . 13_556 ?
K Te3 K Te1 -136.20(3) 10_557 . . 13_556 ?
K Te3 K Te1 138.98(2) 2 . . 13_556 ?
Te2 Te3 K Te1 24.45(2) . . . . ?
Te2 Te3 K Te1 114.45(4) 3_556 . . . ?
K Te3 K Te1 161.000(19) 9_556 . . . ?
K Te3 K Te1 -27.27(3) 10_557 . . . ?
K Te3 K Te1 -112.09(2) 2 . . . ?
Te2 Te3 K Te1 70.58(6) . . . 9_656 ?
Te2 Te3 K Te1 160.58(3) 3_556 . . 9_656 ?
K Te3 K Te1 -152.87(4) 9_556 . . 9_656 ?
K Te3 K Te1 18.86(5) 10_557 . . 9_656 ?
K Te3 K Te1 -65.96(4) 2 . . 9_656 ?
Te2 Te3 K Cu 38.80(3) . . . . ?
Te2 Te3 K Cu 128.79(4) 3_556 . . . ?
K Te3 K Cu 175.34(2) 9_556 . . . ?
K Te3 K Cu -12.93(3) 10_557 . . . ?
K Te3 K Cu -97.75(2) 2 . . . ?
Te2 Te3 K Cu 167.4(5) . . . 11 ?
Te2 Te3 K Cu -102.6(5) 3_556 . . 11 ?
K Te3 K Cu -56.0(5) 9_556 . . 11 ?
K Te3 K Cu 115.7(5) 10_557 . . 11 ?
K Te3 K Cu 30.9(5) 2 . . 11 ?
Te2 Te3 K Te2 82.16(3) . . . 7_546 ?
Te2 Te3 K Te2 172.15(4) 3_556 . . 7_546 ?
K Te3 K Te2 -141.30(2) 9_556 . . 7_546 ?
K Te3 K Te2 30.43(2) 10_557 . . 7_546 ?
K Te3 K Te2 -54.392(17) 2 . . 7_546 ?
Te2 Te3 K Te2 -66.27(7) . . . 13_556 ?
Te2 Te3 K Te2 23.73(10) 3_556 . . 13_556 ?
K Te3 K Te2 70.28(8) 9_556 . . 13_556 ?
K Te3 K Te2 -117.99(8) 10_557 . . 13_556 ?
K Te3 K Te2 157.19(8) 2 . . 13_556 ?
Te2 Te3 K Te3 -136.55(3) . . . 9_556 ?
Te2 Te3 K Te3 -46.55(2) 3_556 . . 9_556 ?
K Te3 K Te3 0.0 9_556 . . 9_556 ?
K Te3 K Te3 171.73(3) 10_557 . . 9_556 ?
K Te3 K Te3 86.906(11) 2 . . 9_556 ?
